data_1551396
loop_
_publ_author_name
'Jaeheung Cho'
'Ritimukta Sarangi'
'Jamespandi Annaraj'
'Sung Yeon Kim'
'Minoru Kubo'
'Takashi Ogura'
'Edward I. Solomon'
'Wonwoo Nam'

_publ_section_title
;
 Geometric and electronic structure and reactivity of a mononuclear
 'side-on' nickel(iii)-peroxo complex
;
_journal_name_full 'Nature Chemistry'
_journal_page_first 568
_journal_page_last 572
_journal_paper_doi 10.1038/nchem.366
_journal_volume 1
_journal_year 2009
_chemical_formula_sum 'C14 Cl2 N5 Ni O8'
_chemical_formula_weight 495.80
_space_group_IT_number 129
_space_group_name_Hall '-P 4a 2a'
_space_group_name_H-M_alt 'P 4/n m m :2'
_symmetry_cell_setting tetragonal
_symmetry_space_group_name_H-M 'P 4/n m m :2'
_atom_sites_solution_primary direct
_atom_sites_solution_secondary difmap
_cell_angle_alpha 90.00
_cell_angle_beta 90.00
_cell_angle_gamma 90.00
_cell_formula_units_Z 2
_cell_length_a 8.969(3)
_cell_length_b 8.969(3)
_cell_length_c 14.521(11)
_cell_measurement_reflns_used 1379
_cell_measurement_temperature 273(2)
_cell_measurement_theta_max 21.40
_cell_measurement_theta_min 2.67
_cell_volume 1168.1(10)
_computing_cell_refinement 'Bruker SMART'
_computing_data_collection 'Bruker SMART'
_computing_data_reduction 'Bruker SAINT'
_computing_molecular_graphics 'Bruker SHELXTL'
_computing_publication_material 'Bruker SHELXTL'
_computing_structure_refinement 'SHELXL-97 (Sheldrick, 1997)'
_computing_structure_solution 'SHELXS-97 (Sheldrick, 1990)'
_diffrn_ambient_temperature 273(2)
_diffrn_measured_fraction_theta_full 0.974
_diffrn_measured_fraction_theta_max 0.974
_diffrn_measurement_device_type 'CCD area detector'
_diffrn_measurement_method 'phi and omega scans'
_diffrn_radiation_monochromator graphite
_diffrn_radiation_source 'fine-focus sealed tube'
_diffrn_radiation_type MoK\a
_diffrn_radiation_wavelength 0.71073
_diffrn_reflns_av_R_equivalents 0.1321
_diffrn_reflns_av_sigmaI/netI 0.0845
_diffrn_reflns_limit_h_max 11
_diffrn_reflns_limit_h_min -11
_diffrn_reflns_limit_k_max 11
_diffrn_reflns_limit_k_min -9
_diffrn_reflns_limit_l_max 18
_diffrn_reflns_limit_l_min -19
_diffrn_reflns_number 6658
_diffrn_reflns_theta_full 28.36
_diffrn_reflns_theta_max 28.36
_diffrn_reflns_theta_min 2.67
_exptl_absorpt_coefficient_mu 1.104
_exptl_absorpt_correction_type none
_exptl_crystal_colour Purple
_exptl_crystal_density_diffrn 1.410
_exptl_crystal_density_method 'not measured'
_exptl_crystal_description Plate
_exptl_crystal_F_000 490
_exptl_crystal_size_max 0.3
_exptl_crystal_size_mid 0.3
_exptl_crystal_size_min 0.1
_refine_diff_density_max 0.524
_refine_diff_density_min -0.617
_refine_diff_density_rms 0.113
_refine_ls_extinction_method none
_refine_ls_goodness_of_fit_ref 0.971
_refine_ls_matrix_type full
_refine_ls_number_parameters 58
_refine_ls_number_reflns 868
_refine_ls_number_restraints 0
_refine_ls_restrained_S_all 0.971
_refine_ls_R_factor_all 0.0909
_refine_ls_R_factor_gt 0.0712
_refine_ls_shift/su_max 0.000
_refine_ls_shift/su_mean 0.000
_refine_ls_structure_factor_coef Fsqd
_refine_ls_weighting_details 'calc w=1/[\s^2^(Fo^2^)+(0.1380P)^2^+0.0000P] where P=(Fo^2^+2Fc^2^)/3'
_refine_ls_weighting_scheme calc
_refine_ls_wR_factor_gt 0.1963
_refine_ls_wR_factor_ref 0.2047
_reflns_number_gt 548
_reflns_number_total 868
_reflns_threshold_expression >2sigma(I)
_cod_data_source_file nchem.366-s3.cif
_cod_data_source_block cho082p4nmm
_cod_depositor_comments
;
The following automatic conversions were performed:

data item '_symmetry_cell_setting' value 'Tetragonal' was changed to
'tetragonal' in accordance with the built-in table derived from the
CIF Core dictionary named 'cif_core.dic' version 2.4.5 last updated
on 2014-11-21.

Automatic conversion script
Id: cif_fix_values 6909 2019-04-08 15:41:33Z antanas 
;
_cod_original_cell_volume 1168.0(11)
_cod_original_sg_symbol_H-M P4/nmm
_cod_database_code 1551396

loop_
_symmetry_equiv_pos_as_xyz
'x, y, z'
'-x+1/2, -y+1/2, z'
'-y+1/2, x, z'
'y, -x+1/2, z'
'-x, y+1/2, -z'
'x+1/2, -y, -z'
'y+1/2, x+1/2, -z'
'-y, -x, -z'
'-x, -y, -z'
'x-1/2, y-1/2, -z'
'y-1/2, -x, -z'
'-y, x-1/2, -z'
'x, -y-1/2, z'
'-x-1/2, y, z'
'-y-1/2, -x-1/2, z'
'y, x, z'

loop_
_atom_site_label
_atom_site_type_symbol
_atom_site_fract_x
_atom_site_fract_y
_atom_site_fract_z
_atom_site_U_iso_or_equiv
_atom_site_adp_type
_atom_site_occupancy
_atom_site_symmetry_multiplicity
_atom_site_calc_flag
_atom_site_refinement_flags
_atom_site_disorder_assembly
_atom_site_disorder_group
Ni1 Ni 0.7500 0.7500 0.75624(8) 0.0434(5) Uani 1 8 d S . .
N1 N 0.5934(4) 0.9066(4) 0.7203(3) 0.0595(12) Uani 1 2 d S . .
C4 C 0.7500 0.7500 1.0688(9) 0.109(7) Uani 1 8 d S . .
C3 C 0.7500 0.7500 0.9690(9) 0.072(3) Uani 1 8 d S . .
C2 C 0.5144(6) 0.9856(6) 0.7976(6) 0.108(3) Uani 1 2 d S . .
C1 C 0.6764(6) 1.0176(7) 0.6645(5) 0.130(3) Uani 1 1 d . . .
N2 N 0.7500 0.7500 0.8918(7) 0.064(3) Uani 1 8 d S . .
Cl1 Cl 0.7500 0.7500 0.39510(19) 0.0581(8) Uani 1 8 d S . .
O1 O 0.7500 0.7500 0.2978(7) 0.120(4) Uani 1 8 d S . .
Cl2 Cl 0.2500 0.7500 1.0000 0.0787(10) Uani 1 8 d S . .
O2 O 0.7500 0.8928(13) 0.4302(6) 0.178(5) Uani 0.75 2 d SP . .
O4 O 0.2500 0.7500 0.9020(11) 0.162(10) Uani 0.50 4 d SP . .
O3 O 0.2500 0.8884(17) 0.9708(14) 0.318(10) Uani 0.75 2 d SP . .

loop_
_atom_site_aniso_label
_atom_site_aniso_U_11
_atom_site_aniso_U_22
_atom_site_aniso_U_33
_atom_site_aniso_U_23
_atom_site_aniso_U_13
_atom_site_aniso_U_12
Ni1 0.0409(6) 0.0409(6) 0.0484(8) 0.000 0.000 0.000
N1 0.0577(18) 0.0577(18) 0.063(3) 0.0028(15) -0.0028(15) 0.012(2)
C4 0.142(11) 0.142(11) 0.042(7) 0.000 0.000 0.000
C3 0.078(5) 0.078(5) 0.059(8) 0.000 0.000 0.000
C2 0.114(5) 0.114(5) 0.095(5) -0.010(3) 0.010(3) 0.062(6)
C1 0.082(4) 0.141(6) 0.169(6) 0.093(4) 0.019(4) 0.021(4)
N2 0.070(4) 0.070(4) 0.052(5) 0.000 0.000 0.000
Cl1 0.0625(11) 0.0625(11) 0.0494(13) 0.000 0.000 0.000
O1 0.153(7) 0.153(7) 0.055(5) 0.000 0.000 0.000
Cl2 0.0852(15) 0.0852(15) 0.0656(19) 0.000 0.000 0.000
O2 0.306(14) 0.105(7) 0.122(6) -0.038(5) 0.000 0.000
O4 0.134(17) 0.28(4) 0.075(11) 0.000 0.000 0.000
O3 0.45(3) 0.141(12) 0.36(2) 0.156(13) 0.000 0.000

loop_
_atom_type_symbol
_atom_type_description
_atom_type_scat_dispersion_real
_atom_type_scat_dispersion_imag
_atom_type_scat_source
C C 0.0033 0.0016 'International Tables Vol C Tables 4.2.6.8 and 6.1.1.4'
N N 0.0061 0.0033 'International Tables Vol C Tables 4.2.6.8 and 6.1.1.4'
O O 0.0106 0.0060 'International Tables Vol C Tables 4.2.6.8 and 6.1.1.4'
Cl Cl 0.1484 0.1585 'International Tables Vol C Tables 4.2.6.8 and 6.1.1.4'
Ni Ni 0.3393 1.1124 'International Tables Vol C Tables 4.2.6.8 and 6.1.1.4'

loop_
_geom_angle_atom_site_label_1
_geom_angle_atom_site_label_2
_geom_angle_atom_site_label_3
_geom_angle
_geom_angle_site_symmetry_1
_geom_angle_site_symmetry_3
N2 Ni1 N1 104.73(14) . 3_655
N2 Ni1 N1 104.73(14) . 4_565
N1 Ni1 N1 150.5(3) 3_655 4_565
N2 Ni1 N1 104.73(14) . 2_665
N1 Ni1 N1 86.29(7) 3_655 2_665
N1 Ni1 N1 86.29(7) 4_565 2_665
N2 Ni1 N1 104.73(14) . .
N1 Ni1 N1 86.29(7) 3_655 .
N1 Ni1 N1 86.29(7) 4_565 .
N1 Ni1 N1 150.5(3) 2_665 .
C1 N1 C1 112.0(7) 15_775 .
C1 N1 C2 109.1(4) 15_775 .
C1 N1 C2 109.1(4) . .
C1 N1 Ni1 104.8(3) 15_775 .
C1 N1 Ni1 104.8(3) . .
C2 N1 Ni1 117.0(4) . .
N2 C3 C4 180.000(7) . .
C1 C1 N1 120.1(3) 14_755 .
C3 N2 Ni1 180.000(4) . .
O2 Cl1 O2 136.6(9) 4_565 3_655
O2 Cl1 O2 82.1(3) 4_565 2_665
O2 Cl1 O2 82.1(3) 3_655 2_665
O2 Cl1 O2 82.1(3) 4_565 .
O2 Cl1 O2 82.1(3) 3_655 .
O2 Cl1 O2 136.6(9) 2_665 .
O2 Cl1 O1 111.7(4) 4_565 .
O2 Cl1 O1 111.7(4) 3_655 .
O2 Cl1 O1 111.7(4) 2_665 .
O2 Cl1 O1 111.7(4) . .
O3 Cl2 O3 142.3(19) . 2_565
O3 Cl2 O3 96.0(6) . 11_567
O3 Cl2 O3 96.0(6) 2_565 11_567
O3 Cl2 O3 96.0(6) . 12_667
O3 Cl2 O3 96.0(6) 2_565 12_667
O3 Cl2 O3 142.3(19) 11_567 12_667
O3 Cl2 O4 108.9(10) . 11_567
O3 Cl2 O4 108.9(10) 2_565 11_567
O3 Cl2 O4 71.1(10) 11_567 11_567
O3 Cl2 O4 71.1(10) 12_667 11_567
O3 Cl2 O4 71.1(10) . .
O3 Cl2 O4 71.1(10) 2_565 .
O3 Cl2 O4 108.9(10) 11_567 .
O3 Cl2 O4 108.9(10) 12_667 .
O4 Cl2 O4 180.000(4) 11_567 .
Cl1 O2 O2 48.93(15) . 3_655
Cl1 O2 O2 48.93(15) . 4_565
O2 O2 O2 89.999(2) 3_655 4_565
Cl2 O4 O3 51.2(6) . .
Cl2 O4 O3 51.2(6) . 2_565
O3 O4 O3 102.4(13) . 2_565
Cl2 O3 O4 57.7(10) . .

loop_
_geom_bond_atom_site_label_1
_geom_bond_atom_site_label_2
_geom_bond_distance
_geom_bond_site_symmetry_2
Ni1 N2 1.968(10) .
Ni1 N1 2.053(5) 3_655
Ni1 N1 2.053(5) 4_565
Ni1 N1 2.053(5) 2_665
Ni1 N1 2.053(5) .
N1 C1 1.484(6) 15_775
N1 C1 1.484(6) .
N1 C2 1.505(9) .
C4 C3 1.450(16) .
C3 N2 1.121(15) .
C1 C1 1.320(11) 14_755
Cl1 O2 1.378(10) 4_565
Cl1 O2 1.378(10) 3_655
Cl1 O2 1.378(10) 2_665
Cl1 O2 1.378(10) .
Cl1 O1 1.412(10) .
Cl2 O3 1.311(12) .
Cl2 O3 1.311(12) 2_565
Cl2 O3 1.311(12) 11_567
Cl2 O3 1.311(12) 12_667
Cl2 O4 1.422(17) 11_567
Cl2 O4 1.422(17) .
O2 O2 1.811(16) 3_655
O2 O2 1.811(16) 4_565
O4 O3 1.59(2) .
O4 O3 1.59(2) 2_565

loop_
_geom_torsion_atom_site_label_1
_geom_torsion_atom_site_label_2
_geom_torsion_atom_site_label_3
_geom_torsion_atom_site_label_4
_geom_torsion
_geom_torsion_site_symmetry_1
_geom_torsion_site_symmetry_2
_geom_torsion_site_symmetry_3
_geom_torsion_site_symmetry_4
N2 Ni1 N1 C1 -121.0(4) . . . 15_775
N1 Ni1 N1 C1 -16.7(5) 3_655 . . 15_775
N1 Ni1 N1 C1 134.8(3) 4_565 . . 15_775
N1 Ni1 N1 C1 59.0(4) 2_665 . . 15_775
N2 Ni1 N1 C1 121.0(4) . . . .
N1 Ni1 N1 C1 -134.8(3) 3_655 . . .
N1 Ni1 N1 C1 16.7(5) 4_565 . . .
N1 Ni1 N1 C1 -59.0(4) 2_665 . . .
N2 Ni1 N1 C2 0.000(2) . . . .
N1 Ni1 N1 C2 104.27(12) 3_655 . . .
N1 Ni1 N1 C2 -104.27(12) 4_565 . . .
N1 Ni1 N1 C2 180.000(2) 2_665 . . .
C1 N1 C1 C1 -127.0(3) 15_775 . . 14_755
C2 N1 C1 C1 112.0(4) . . . 14_755
Ni1 N1 C1 C1 -14.0(4) . . . 14_755
C4 C3 N2 Ni1 0(100) . . . .
N1 Ni1 N2 C3 105(100) 3_655 . . .
N1 Ni1 N2 C3 -75(100) 4_565 . . .
N1 Ni1 N2 C3 15(100) 2_665 . . .
N1 Ni1 N2 C3 -165(100) . . . .
O2 Cl1 O2 O2 -139.4(7) 4_565 . . 3_655
O2 Cl1 O2 O2 -69.7(4) 2_665 . . 3_655
O1 Cl1 O2 O2 110.3(4) . . . 3_655
O2 Cl1 O2 O2 139.4(7) 3_655 . . 4_565
O2 Cl1 O2 O2 69.7(4) 2_665 . . 4_565
O1 Cl1 O2 O2 -110.3(4) . . . 4_565
O3 Cl2 O4 O3 180.000(10) 2_565 . . .
O3 Cl2 O4 O3 -90.000(10) 11_567 . . .
O3 Cl2 O4 O3 90.000(10) 12_667 . . .
O4 Cl2 O4 O3 0(100) 11_567 . . .
O3 Cl2 O4 O3 180.000(5) . . . 2_565
O3 Cl2 O4 O3 90.000(5) 11_567 . . 2_565
O3 Cl2 O4 O3 -90.000(5) 12_667 . . 2_565
O4 Cl2 O4 O3 180(100) 11_567 . . 2_565
O3 Cl2 O3 O4 0.000(7) 2_565 . . .
O3 Cl2 O3 O4 107.9(8) 11_567 . . .
O3 Cl2 O3 O4 -107.9(8) 12_667 . . .
O4 Cl2 O3 O4 180.000(10) 11_567 . . .
O3 O4 O3 Cl2 0.000(4) 2_565 . . .
